data_7045959
loop_
_publ_author_name
'Gong, Chunhua'
'Guo, Haiyang'
'Zeng, Xianghua'
'Xu, Hao'
'Zeng, Qingdao'
'Zhang, Junyong'
'Xie, Jingli'

_publ_section_title
;
 Flexible and rigid dicarboxylic acids enable the assembly of achiral and
 chiral 3D Co(ii) metal-organic frameworks.
;
_journal_issue 20
_journal_name_full 'Dalton transactions (Cambridge, England : 2003)'
_journal_page_first 6917
_journal_page_last 6923
_journal_paper_doi 10.1039/c8dt00600h
_journal_volume 47
_journal_year 2018
_chemical_formula_sum 'C23 H14 Co2 N7 O5'
_chemical_formula_weight 586.27
_space_group_crystal_system orthorhombic
_space_group_IT_number 19
_space_group_name_Hall 'P 2ac 2ab'
_space_group_name_H-M_alt 'P 21 21 21'
_symmetry_space_group_name_Hall 'P 2ac 2ab'
_symmetry_space_group_name_H-M 'P 21 21 21'
_atom_sites_solution_hydrogens geom
_audit_creation_method SHELXL-2014/7
_audit_update_record
;
2018-02-03 deposited with the CCDC.
2018-03-26 downloaded from the CCDC.
;
_cell_angle_alpha 90
_cell_angle_beta 90
_cell_angle_gamma 90
_cell_formula_units_Z 4
_cell_length_a 6.7117(2)
_cell_length_b 17.0422(5)
_cell_length_c 20.1108(7)
_cell_measurement_reflns_used 2428
_cell_measurement_temperature 296(2)
_cell_measurement_theta_max 28.9550
_cell_measurement_theta_min 3.7270
_cell_volume 2300.32(13)
_computing_structure_refinement 'SHELXL-2014/7 (Sheldrick, 2014)'
_diffrn_ambient_temperature 296(2)
_diffrn_measured_fraction_theta_full 0.998
_diffrn_measured_fraction_theta_max 0.998
_diffrn_measurement_device_type 'Xcalibur, Eos, Gemini'
_diffrn_measurement_method '\w scans'
_diffrn_radiation_type MoK\a
_diffrn_radiation_wavelength 0.71073
_diffrn_reflns_av_R_equivalents 0.0257
_diffrn_reflns_av_unetI/netI 0.0415
_diffrn_reflns_Laue_measured_fraction_full 0.998
_diffrn_reflns_Laue_measured_fraction_max 0.998
_diffrn_reflns_limit_h_max 7
_diffrn_reflns_limit_h_min -8
_diffrn_reflns_limit_k_max 8
_diffrn_reflns_limit_k_min -21
_diffrn_reflns_limit_l_max 23
_diffrn_reflns_limit_l_min -25
_diffrn_reflns_number 6820
_diffrn_reflns_point_group_measured_fraction_full 0.906
_diffrn_reflns_point_group_measured_fraction_max 0.890
_diffrn_reflns_theta_full 25.242
_diffrn_reflns_theta_max 26.362
_diffrn_reflns_theta_min 3.134
_exptl_absorpt_coefficient_mu 1.494
_exptl_absorpt_correction_T_max 1
_exptl_absorpt_correction_T_min 0.900093
_exptl_absorpt_correction_type multi-scan
_exptl_crystal_colour pink
_exptl_crystal_density_diffrn 1.693
_exptl_crystal_description block
_exptl_crystal_F_000 1180
_exptl_crystal_size_max 0.1
_exptl_crystal_size_mid 0.08
_exptl_crystal_size_min 0.05
_refine_diff_density_max 1.466
_refine_diff_density_min -0.334
_refine_diff_density_rms 0.105
_refine_ls_abs_structure_details
;
 Flack x determined using 1299 quotients [(I+)-(I-)]/[(I+)+(I-)]
 (Parsons, Flack and Wagner, Acta Cryst. B69 (2013) 249-259).
;
_refine_ls_abs_structure_Flack -0.013(13)
_refine_ls_extinction_method none
_refine_ls_goodness_of_fit_ref 1.069
_refine_ls_hydrogen_treatment constr
_refine_ls_matrix_type full
_refine_ls_number_parameters 334
_refine_ls_number_reflns 4174
_refine_ls_number_restraints 0
_refine_ls_restrained_S_all 1.069
_refine_ls_R_factor_all 0.0467
_refine_ls_R_factor_gt 0.0418
_refine_ls_shift/su_max 0.001
_refine_ls_shift/su_mean 0.000
_refine_ls_structure_factor_coef Fsqd
_refine_ls_weighting_details 'w=1/[\s^2^(Fo^2^)+(0.0732P)^2^+3.6975P] where P=(Fo^2^+2Fc^2^)/3'
_refine_ls_weighting_scheme calc
_refine_ls_wR_factor_gt 0.1244
_refine_ls_wR_factor_ref 0.1293
_reflns_Friedel_coverage 0.552
_reflns_Friedel_fraction_full 0.781
_reflns_Friedel_fraction_max 0.744
_reflns_number_gt 3861
_reflns_number_total 4174
_reflns_threshold_expression 'I > 2\s(I)'
_cod_data_source_file c8dt00600h2.cif
_cod_data_source_block Compound_2
_cod_depositor_comments 'Adding full bibliography for 7045958--7045959.cif.'
_cod_original_cell_volume 2300.34(13)
_cod_database_code 7045959
_shelx_shelxl_version_number 2014/7
_shelx_space_group_comment
;
The symmetry employed for this shelxl refinement is uniquely defined
by the following loop, which should always be used as a source of
symmetry information in preference to the above space-group names.
They are only intended as comments.
;

loop_
_space_group_symop_operation_xyz
'x, y, z'
'-x+1/2, -y, z+1/2'
'x+1/2, -y+1/2, -z'
'-x, y+1/2, -z+1/2'

loop_
_atom_site_label
_atom_site_type_symbol
_atom_site_fract_x
_atom_site_fract_y
_atom_site_fract_z
_atom_site_U_iso_or_equiv
_atom_site_adp_type
_atom_site_occupancy
_atom_site_site_symmetry_order
_atom_site_calc_flag
_atom_site_refinement_flags_posn
_atom_site_refinement_flags_adp
C1 C 0.1937(10) 0.5810(3) 0.6217(3) 0.0188(12) Uani 1 1 d . .
C2 C 0.1770(13) 0.4354(4) 0.6130(3) 0.0313(15) Uani 1 1 d . .
H2 H 0.1493 0.4411 0.5679 0.038 Uiso 1 1 calc R U
C3 C 0.1915(13) 0.3603(4) 0.6405(3) 0.0302(15) Uani 1 1 d . .
H3 H 0.1721 0.3160 0.6143 0.036 Uiso 1 1 calc R U
C4 C 0.2353(10) 0.3532(4) 0.7072(4) 0.0260(15) Uani 1 1 d . .
C5 C 0.2643(18) 0.4182(4) 0.7458(4) 0.056(3) Uani 1 1 d . .
H5 H 0.2952 0.4124 0.7906 0.068 Uiso 1 1 calc R U
C6 C 0.2478(16) 0.4930(4) 0.7186(4) 0.046(3) Uani 1 1 d . .
H6 H 0.2667 0.5369 0.7452 0.055 Uiso 1 1 calc R U
C7 C 0.2038(10) 0.5019(3) 0.6525(3) 0.0214(13) Uani 1 1 d . .
C8 C -0.2404(16) 0.6540(4) 0.7537(4) 0.050(3) Uani 1 1 d . .
H8 H -0.2241 0.6010 0.7633 0.059 Uiso 1 1 calc R U
C9 C -0.3053(15) 0.7561(4) 0.7020(3) 0.0395(19) Uani 1 1 d . .
H9 H -0.3444 0.7915 0.6693 0.047 Uiso 1 1 calc R U
C10 C -0.3190(11) 0.4681(3) 0.6060(4) 0.0282(14) Uani 1 1 d . .
C11 C 0.1746(11) 0.1203(3) 0.3954(4) 0.0295(14) Uani 1 1 d . .
C12 C 0.2225(12) 0.1635(4) 0.3407(4) 0.0337(17) Uani 1 1 d . .
H12 H 0.2549 0.1380 0.3012 0.040 Uiso 1 1 calc R U
C13 C 0.2236(12) 0.2460(4) 0.3429(4) 0.0360(18) Uani 1 1 d . .
H13 H 0.2623 0.2748 0.3057 0.043 Uiso 1 1 calc R U
C14 C 0.1664(12) 0.2843(4) 0.4011(4) 0.0348(17) Uani 1 1 d . .
C15 C 0.1087(14) 0.2405(4) 0.4547(4) 0.041(2) Uani 1 1 d . .
H15 H 0.0658 0.2658 0.4931 0.050 Uiso 1 1 calc R U
C16 C 0.1129(13) 0.1580(4) 0.4531(4) 0.0372(19) Uani 1 1 d . .
H16 H 0.0747 0.1290 0.4901 0.045 Uiso 1 1 calc R U
C17 C 0.1717(13) 0.3718(4) 0.4055(4) 0.0321(16) Uani 1 1 d . .
C18 C 0.3456(11) 0.4126(4) 0.3929(4) 0.0314(16) Uani 1 1 d . .
H18 H 0.4574 0.3856 0.3780 0.038 Uiso 1 1 calc R U
C19 C 0.3561(11) 0.4942(4) 0.4023(4) 0.0309(17) Uani 1 1 d . .
H19 H 0.4748 0.5210 0.3948 0.037 Uiso 1 1 calc R U
C20 C 0.1881(12) 0.5343(3) 0.4228(3) 0.0228(13) Uani 1 1 d . .
C21 C 0.0112(11) 0.4930(4) 0.4332(4) 0.0328(17) Uani 1 1 d . .
H21 H -0.1035 0.5201 0.4454 0.039 Uiso 1 1 calc R U
C22 C 0.0045(13) 0.4126(4) 0.4257(5) 0.039(2) Uani 1 1 d . .
H22 H -0.1133 0.3858 0.4344 0.047 Uiso 1 1 calc R U
C23 C 0.1909(11) 0.6216(3) 0.4349(3) 0.0199(12) Uani 1 1 d . .
Co1 Co -0.31235(14) 0.61213(4) 0.60740(4) 0.0173(2) Uani 1 1 d . .
Co2 Co -0.06127(13) 0.74905(5) 0.49940(5) 0.0166(2) Uani 1 1 d . .
N1 N 0.0272(7) 0.6179(3) 0.6029(3) 0.0193(11) Uani 1 1 d . .
N2 N 0.0906(8) 0.6856(3) 0.5759(3) 0.0184(12) Uani 1 1 d . .
N3 N -0.6420(7) 0.6232(3) 0.6068(3) 0.0192(11) Uani 1 1 d . .
N4 N -0.2147(8) 0.8115(3) 0.4225(3) 0.0185(11) Uani 1 1 d . .
N5 N -0.2942(10) 0.6801(3) 0.6936(3) 0.0271(13) Uani 1 1 d . .
N6 N -0.2529(9) 0.7762(3) 0.7640(3) 0.0259(13) Uani 1 1 d . .
N7 N -0.2120(17) 0.7105(4) 0.7987(3) 0.060(3) Uani 1 1 d . .
O1 O -0.3413(9) 0.5062(3) 0.5528(3) 0.0355(13) Uani 1 1 d . .
O1W O -0.3112(7) 0.6830(2) 0.5234(2) 0.0166(8) Uani 1 1 d . .
O2 O -0.2915(9) 0.5036(2) 0.6599(2) 0.0301(11) Uani 1 1 d . .
O3 O 0.0261(7) 0.6569(3) 0.4377(3) 0.0274(11) Uani 1 1 d . .
O4 O -0.1414(7) 0.8449(3) 0.5606(3) 0.0262(11) Uani 1 1 d . .

loop_
_atom_site_aniso_label
_atom_site_aniso_U_11
_atom_site_aniso_U_22
_atom_site_aniso_U_33
_atom_site_aniso_U_23
_atom_site_aniso_U_13
_atom_site_aniso_U_12
C1 0.018(3) 0.017(3) 0.021(3) 0.003(2) 0.005(3) -0.002(3)
C2 0.047(4) 0.019(3) 0.028(3) 0.006(3) -0.010(4) 0.000(3)
C3 0.043(4) 0.017(3) 0.030(3) 0.005(3) -0.009(4) -0.003(3)
C4 0.030(4) 0.014(3) 0.034(4) 0.008(3) 0.004(3) 0.001(3)
C5 0.122(11) 0.023(4) 0.024(3) 0.007(3) -0.009(5) 0.006(5)
C6 0.092(8) 0.017(3) 0.028(4) 0.002(3) -0.005(4) -0.002(4)
C7 0.018(3) 0.017(3) 0.029(3) 0.010(2) 0.001(3) 0.001(3)
C8 0.091(8) 0.018(3) 0.040(4) -0.006(3) -0.021(5) 0.008(4)
C9 0.073(6) 0.020(3) 0.025(3) -0.003(3) -0.012(4) -0.003(4)
C10 0.022(3) 0.013(3) 0.049(4) -0.001(3) 0.002(4) -0.001(3)
C11 0.025(3) 0.013(3) 0.050(4) 0.000(3) -0.001(4) 0.003(3)
C12 0.039(4) 0.017(3) 0.045(4) -0.003(3) 0.008(4) 0.000(3)
C13 0.039(4) 0.020(3) 0.050(4) 0.003(3) 0.008(4) 0.003(3)
C14 0.038(4) 0.013(3) 0.053(5) -0.002(3) -0.005(4) 0.002(3)
C15 0.055(5) 0.024(4) 0.045(4) -0.006(3) 0.001(4) 0.004(4)
C16 0.055(5) 0.018(3) 0.039(4) 0.000(3) -0.004(4) -0.001(3)
C17 0.041(4) 0.014(3) 0.042(4) -0.005(3) 0.001(4) 0.001(3)
C18 0.029(4) 0.018(3) 0.047(4) -0.003(3) 0.006(4) 0.005(3)
C19 0.029(4) 0.016(3) 0.047(4) -0.002(3) 0.003(3) -0.003(3)
C20 0.029(3) 0.012(3) 0.028(3) 0.001(2) -0.003(3) 0.003(3)
C21 0.022(3) 0.018(3) 0.059(5) -0.004(3) 0.002(4) -0.001(3)
C22 0.037(4) 0.016(3) 0.065(5) -0.005(4) 0.005(4) -0.006(3)
C23 0.026(3) 0.014(3) 0.019(3) -0.002(2) 0.001(3) 0.002(3)
Co1 0.0198(4) 0.0094(3) 0.0227(4) 0.0002(3) -0.0004(4) -0.0008(4)
Co2 0.0136(4) 0.0097(3) 0.0266(4) 0.0038(3) 0.0008(3) 0.0003(3)
N1 0.016(3) 0.015(2) 0.028(3) 0.006(3) 0.001(2) -0.002(2)
N2 0.013(3) 0.014(3) 0.028(3) 0.006(2) 0.001(2) 0.000(2)
N3 0.020(3) 0.011(2) 0.026(3) 0.006(2) -0.001(2) -0.0002(19)
N4 0.016(3) 0.009(2) 0.030(3) 0.004(2) 0.001(2) -0.001(2)
N5 0.033(3) 0.018(3) 0.030(3) -0.006(2) -0.004(3) 0.000(3)
N6 0.038(3) 0.010(2) 0.029(3) -0.006(2) -0.001(2) -0.001(2)
N7 0.117(8) 0.022(3) 0.042(4) -0.008(3) -0.028(5) 0.008(4)
O1 0.051(4) 0.013(2) 0.042(3) -0.002(2) 0.003(3) -0.003(2)
O1W 0.0146(18) 0.0105(18) 0.025(2) 0.0050(15) 0.000(2) -0.0012(19)
O2 0.037(3) 0.012(2) 0.041(3) -0.0004(19) -0.001(3) -0.001(2)
O3 0.028(2) 0.017(2) 0.037(3) -0.004(2) -0.002(2) 0.006(2)
O4 0.025(3) 0.013(2) 0.041(3) -0.007(2) 0.000(2) 0.0008(19)

loop_
_atom_type_symbol
_atom_type_description
_atom_type_scat_dispersion_real
_atom_type_scat_dispersion_imag
_atom_type_scat_source
C C 0.0033 0.0016 'International Tables Vol C Tables 4.2.6.8 and 6.1.1.4'
H H 0.0000 0.0000 'International Tables Vol C Tables 4.2.6.8 and 6.1.1.4'
Co Co 0.3494 0.9721 'International Tables Vol C Tables 4.2.6.8 and 6.1.1.4'
N N 0.0061 0.0033 'International Tables Vol C Tables 4.2.6.8 and 6.1.1.4'
O O 0.0106 0.0060 'International Tables Vol C Tables 4.2.6.8 and 6.1.1.4'

loop_
_geom_angle_atom_site_label_1
_geom_angle_atom_site_label_2
_geom_angle_atom_site_label_3
_geom_angle
_geom_angle_site_symmetry_1
_geom_angle_site_symmetry_3
N1 C1 N3 111.7(5) . 1_655
N1 C1 C7 125.7(6) . .
N3 C1 C7 122.6(6) 1_655 .
C7 C2 C3 120.5(6) . .
C4 C3 C2 118.7(6) . .
C5 C4 C3 120.8(6) . .
C5 C4 N6 119.9(6) . 4_546
C3 C4 N6 119.3(6) . 4_546
C4 C5 C6 120.5(7) . .
C7 C6 C5 120.0(7) . .
C6 C7 C2 119.4(6) . .
C6 C7 C1 121.0(6) . .
C2 C7 C1 119.5(5) . .
N7 C8 N5 114.3(7) . .
N5 C9 N6 111.0(6) . .
O2 C10 O1 120.2(5) . .
O2 C10 C11 120.2(6) . 3_456
O1 C10 C11 119.6(6) . 3_456
O2 C10 Co1 60.3(3) . .
O1 C10 Co1 59.8(3) . .
C11 C10 Co1 179.2(6) 3_456 .
C12 C11 C16 119.7(6) . .
C12 C11 C10 121.1(7) . 3_556
C16 C11 C10 119.1(6) . 3_556
C11 C12 C13 121.0(7) . .
C14 C13 C12 119.5(7) . .
C15 C14 C13 118.9(6) . .
C15 C14 C17 120.3(7) . .
C13 C14 C17 120.7(7) . .
C14 C15 C16 121.5(8) . .
C11 C16 C15 119.1(7) . .
C18 C17 C22 119.1(6) . .
C18 C17 C14 120.8(7) . .
C22 C17 C14 120.1(7) . .
C17 C18 C19 121.1(6) . .
C20 C19 C18 119.2(6) . .
C19 C20 C21 119.4(6) . .
C19 C20 C23 121.7(7) . .
C21 C20 C23 118.9(7) . .
C22 C21 C20 120.8(7) . .
C21 C22 C17 120.4(7) . .
O3 C23 O4 124.1(5) . 3_566
O3 C23 C20 117.9(6) . .
O4 C23 C20 117.9(6) 3_566 .
O1W Co1 N5 110.60(18) . .
O1W Co1 O1 94.27(18) . .
N5 Co1 O1 155.1(2) . .
O1W Co1 O2 155.01(17) . .
N5 Co1 O2 93.8(2) . .
O1 Co1 O2 61.63(19) . .
O1W Co1 N3 87.1(2) . .
N5 Co1 N3 90.9(2) . .
O1 Co1 N3 88.8(2) . .
O2 Co1 N3 98.2(2) . .
O1W Co1 N1 86.5(2) . .
N5 Co1 N1 87.2(2) . .
O1 Co1 N1 96.2(2) . .
O2 Co1 N1 89.5(2) . .
N3 Co1 N1 172.18(17) . .
O1W Co1 C10 125.0(2) . .
N5 Co1 C10 124.4(2) . .
O1 Co1 C10 30.9(2) . .
O2 Co1 C10 30.7(2) . .
N3 Co1 C10 93.8(2) . .
N1 Co1 C10 93.5(2) . .
O1W Co2 O3 87.58(18) . .
O1W Co2 O1W 178.95(9) . 3_566
O3 Co2 O1W 93.45(18) . 3_566
O1W Co2 O4 94.44(17) . .
O3 Co2 O4 178.0(2) . .
O1W Co2 O4 84.52(17) 3_566 .
O1W Co2 N2 86.76(18) . .
O3 Co2 N2 85.0(2) . .
O1W Co2 N2 93.18(19) 3_566 .
O4 Co2 N2 95.3(2) . .
O1W Co2 N4 92.79(19) . .
O3 Co2 N4 94.57(19) . .
O1W Co2 N4 87.27(18) 3_566 .
O4 Co2 N4 85.1(2) . .
N2 Co2 N4 179.4(2) . .
C1 N1 N2 104.6(5) . .
C1 N1 Co1 143.4(4) . .
N2 N1 Co1 111.7(4) . .
N4 N2 N1 109.9(5) 3_566 .
N4 N2 Co2 118.3(5) 3_566 .
N1 N2 Co2 125.0(4) . .
C1 N3 N4 103.9(5) 1_455 3_466
C1 N3 Co1 140.1(4) 1_455 .
N4 N3 Co1 115.6(4) 3_466 .
N2 N4 N3 109.9(5) 3_466 3_566
N2 N4 Co2 118.9(5) 3_466 .
N3 N4 Co2 123.4(4) 3_566 .
C9 N5 C8 103.2(6) . .
C9 N5 Co1 130.8(5) . .
C8 N5 Co1 125.5(5) . .
C9 N6 N7 108.9(5) . .
C9 N6 C4 129.0(6) . 4_556
N7 N6 C4 122.1(6) . 4_556
C8 N7 N6 102.6(6) . .
C10 O1 Co1 89.2(4) . .
Co1 O1W Co2 120.5(2) . .
Co1 O1W Co2 119.9(2) . 3_466
Co2 O1W Co2 107.30(15) . 3_466
C10 O2 Co1 88.9(4) . .
C23 O3 Co2 129.3(4) . .
C23 O4 Co2 128.1(4) 3_466 .

loop_
_geom_bond_atom_site_label_1
_geom_bond_atom_site_label_2
_geom_bond_distance
_geom_bond_site_symmetry_2
C1 N1 1.337(8) .
C1 N3 1.350(8) 1_655
C1 C7 1.487(8) .
C2 C7 1.396(9) .
C2 C3 1.397(8) .
C3 C4 1.379(10) .
C4 C5 1.367(10) .
C4 N6 1.440(8) 4_546
C5 C6 1.391(10) .
C6 C7 1.369(9) .
C8 N7 1.335(10) .
C8 N5 1.337(10) .
C9 N5 1.309(8) .
C9 N6 1.339(9) .
C10 O2 1.254(9) .
C10 O1 1.261(9) .
C10 C11 1.508(8) 3_456
C10 Co1 2.455(6) .
C11 C12 1.363(10) .
C11 C16 1.388(11) .
C11 C10 1.508(8) 3_556
C12 C13 1.407(9) .
C13 C14 1.394(11) .
C14 C15 1.367(11) .
C14 C17 1.493(8) .
C15 C16 1.407(10) .
C17 C18 1.382(11) .
C17 C22 1.382(11) .
C18 C19 1.406(9) .
C19 C20 1.381(10) .
C20 C21 1.396(10) .
C20 C23 1.507(8) .
C21 C22 1.379(10) .
C23 O3 1.261(8) .
C23 O4 1.266(8) 3_566
Co1 O1W 2.076(4) .
Co1 N5 2.089(5) .
Co1 O1 2.123(5) .
Co1 O2 2.134(4) .
Co1 N3 2.221(5) .
Co1 N1 2.283(5) .
Co2 O1W 2.077(5) .
Co2 O3 2.086(5) .
Co2 O1W 2.090(5) 3_566
Co2 O4 2.115(5) .
Co2 N2 2.139(6) .
Co2 N4 2.140(6) .
N1 N2 1.343(7) .
N2 N4 1.308(7) 3_566
N3 C1 1.350(8) 1_455
N3 N4 1.351(7) 3_466
N4 N2 1.308(7) 3_466
N4 N3 1.351(7) 3_566
N6 N7 1.348(9) .
N6 C4 1.440(8) 4_556
O1W Co2 2.090(5) 3_466
O4 C23 1.266(8) 3_466
